data_1577408
loop_
_publ_author_name
'Wang, Haiwen'
'Bhaduri, Nilanjan'
'Greaney, Michael F.'

_publ_section_title
;
 Trifluoromethylation of pyridines through skeletal rearrangement
;
_journal_name_full 'Chemical Science'
_journal_paper_doi 10.1039/D6SC04438G
_journal_year 2026
_chemical_formula_moiety 'C13 H9 N O3'
_chemical_formula_sum 'C13 H9 N O3'
_chemical_formula_weight 227.21
_space_group_crystal_system monoclinic
_space_group_IT_number 4
_space_group_name_Hall 'P 2yb'
_space_group_name_H-M_alt 'P 1 21 1'
_atom_sites_solution_hydrogens mixed
_atom_sites_solution_primary dual
_audit_creation_date 2025-09-01
_audit_creation_method
;
Olex2 1.5
(compiled 2025.07.13 svn.rb7424aed for OlexSys, GUI svn.r7314)
;
_audit_update_record
;
2025-09-11 deposited with the CCDC.	2026-06-08 downloaded from the CCDC.
;
_cell_angle_alpha 90
_cell_angle_beta 111.530(3)
_cell_angle_gamma 90
_cell_formula_units_Z 4
_cell_length_a 6.07570(10)
_cell_length_b 24.4204(5)
_cell_length_c 7.3631(2)
_cell_measurement_reflns_used 3778
_cell_measurement_temperature 100.00(10)
_cell_measurement_theta_max 75.3850
_cell_measurement_theta_min 7.2040
_cell_volume 1016.24(4)
_computing_cell_refinement 'CrysAlisPro 1.171.43.112a (Rigaku OD, 2024)'
_computing_data_collection 'CrysAlisPro system (CCD 44.117a 64-bit (release 07-07-2025))'
_computing_data_reduction 'CrysAlisPro 1.171.43.112a (Rigaku OD, 2024)'
_computing_molecular_graphics 'Olex2 1.5 (Dolomanov et al., 2009)'
_computing_publication_material 'Olex2 1.5 (Dolomanov et al., 2009)'
_computing_structure_refinement 'SHELXL 2019/3 (Sheldrick, 2015)'
_computing_structure_solution 'SHELXT 2018/2 (Sheldrick, 2018)'
_diffrn_ambient_environment N~2~
_diffrn_ambient_temperature 100.00(10)
_diffrn_detector 'Hybrid Pixel Array Detector'
_diffrn_detector_area_resol_mean 10.0000
_diffrn_measured_fraction_theta_full 0.992
_diffrn_measured_fraction_theta_max 0.951
_diffrn_measurement_details
;
List of Runs (angles in degrees, time in seconds):

  # Type    Start    End  Width  t~exp~   \w     \q     \k     \f   Frames
#--------------------------------------------------------------------------
  1  \w     -6.00  70.00   0.50    0.17    --   43.52  10.00-150.00  152
  2  \w     79.00 128.00   0.50    0.17    --   43.52  10.00-150.00   98
  3  \w    -37.00   3.00   0.50    0.17    --   46.08  10.00   0.00   80
  4  \w     83.00 135.00   0.50    0.17    --   46.08  10.00   0.00  104
  5  \w     47.00  73.00   0.50    0.17    --   46.08  10.00   0.00   52
  6  \w     19.00  45.00   0.50    0.17    --  108.20  50.00   0.00   52
  7  \w    117.00 143.00   0.50    0.17    --  108.20   0.00 -90.00   52
  8  \w     20.00  91.00   0.50    0.17    --  108.20  60.00  60.00  142
  9  \w     24.00 113.00   0.50    0.17    --  108.20   0.00 -90.00  178
 10  \w     83.00 198.00   0.50    0.17    --  108.20  50.00   0.00  230
 11  \w     55.00  81.00   0.50    0.17    --  108.20  40.00-150.00   52
 12  \w     95.00 123.00   0.50    0.17    --  108.20  40.00-150.00   56
 13  \w    143.00 197.00   0.50    0.17    --  108.20  40.00-150.00  108
 14  \w    173.00 198.00   0.50    0.17    --  108.20   0.00   0.00   50
 15  \w    141.00 198.00   0.50    0.17    --  108.20  60.00  60.00  114
;
_diffrn_measurement_device 'four-circle diffractometer'
_diffrn_measurement_device_type 'XtaLAB AFC11 (RINC): quarter-chi single'
_diffrn_measurement_method '\w scans'
_diffrn_orient_matrix_type 'CrysAlisPro convention (1999,Acta A55,543-557)'
_diffrn_orient_matrix_UB_11 0.2296020000
_diffrn_orient_matrix_UB_12 0.0335219000
_diffrn_orient_matrix_UB_13 0.0882329000
_diffrn_orient_matrix_UB_21 -0.0922210000
_diffrn_orient_matrix_UB_22 0.0248123000
_diffrn_orient_matrix_UB_23 0.1509618000
_diffrn_orient_matrix_UB_31 0.1143118000
_diffrn_orient_matrix_UB_32 -0.0473347000
_diffrn_orient_matrix_UB_33 0.1415284000
_diffrn_radiation_monochromator mirror
_diffrn_radiation_probe x-ray
_diffrn_radiation_type 'Cu K\a'
_diffrn_radiation_wavelength 1.54184
_diffrn_reflns_av_R_equivalents 0.0247
_diffrn_reflns_av_unetI/netI 0.0331
_diffrn_reflns_Laue_measured_fraction_full 0.992
_diffrn_reflns_Laue_measured_fraction_max 0.951
_diffrn_reflns_limit_h_max 7
_diffrn_reflns_limit_h_min -7
_diffrn_reflns_limit_k_max 25
_diffrn_reflns_limit_k_min -30
_diffrn_reflns_limit_l_max 9
_diffrn_reflns_limit_l_min -8
_diffrn_reflns_number 5061
_diffrn_reflns_point_group_measured_fraction_full 0.788
_diffrn_reflns_point_group_measured_fraction_max 0.742
_diffrn_reflns_theta_full 67.684
_diffrn_reflns_theta_max 76.177
_diffrn_reflns_theta_min 6.463
_diffrn_source 'Rotating-anode X-ray tube (dual wavelength)'
_diffrn_source_type 'Rigaku (Cu) X-ray DW Source'
_exptl_absorpt_coefficient_mu 0.889
_exptl_absorpt_correction_T_max 1.000
_exptl_absorpt_correction_T_min 0.655
_exptl_absorpt_correction_type gaussian
_exptl_absorpt_process_details
;
CrysAlisPro 1.171.43.112a (Rigaku Oxford Diffraction, 2024)
Numerical absorption correction based on gaussian integration over
a multifaceted crystal model
Empirical absorption correction using spherical harmonics,
implemented in SCALE3 ABSPACK scaling algorithm.
;
_exptl_crystal_colour colourless
_exptl_crystal_colour_primary colourless
_exptl_crystal_density_diffrn 1.485
_exptl_crystal_description block
_exptl_crystal_F_000 472
_exptl_crystal_size_max 0.16
_exptl_crystal_size_mid 0.14
_exptl_crystal_size_min 0.07
_refine_diff_density_max 0.196
_refine_diff_density_min -0.202
_refine_diff_density_rms 0.038
_refine_ls_abs_structure_details
;
 Flack x determined using 1020 quotients [(I+)-(I-)]/[(I+)+(I-)]
 (Parsons, Flack and Wagner, Acta Cryst. B69 (2013) 249-259).
;
_refine_ls_abs_structure_Flack 0.00(12)
_refine_ls_extinction_method none
_refine_ls_goodness_of_fit_ref 1.063
_refine_ls_hydrogen_treatment mixed
_refine_ls_matrix_type full
_refine_ls_number_parameters 315
_refine_ls_number_reflns 3162
_refine_ls_number_restraints 1
_refine_ls_restrained_S_all 1.063
_refine_ls_R_factor_all 0.0296
_refine_ls_R_factor_gt 0.0288
_refine_ls_shift/su_max 0.000
_refine_ls_shift/su_mean 0.000
_refine_ls_structure_factor_coef Fsqd
_refine_ls_weighting_details 'w=1/[\s^2^(Fo^2^)+(0.0456P)^2^+0.1339P] where P=(Fo^2^+2Fc^2^)/3'
_refine_ls_weighting_scheme calc
_refine_ls_wR_factor_gt 0.0788
_refine_ls_wR_factor_ref 0.0794
_reflns_Friedel_coverage 0.522
_reflns_Friedel_fraction_full 0.572
_reflns_Friedel_fraction_max 0.522
_reflns_number_gt 3073
_reflns_number_total 3162
_reflns_threshold_expression 'I > 2\s(I)'
_cod_data_source_file d6sc04438g2.cif
_cod_data_source_block s6747l
_cod_database_code 1577408
_shelx_shelxl_version_number 2019/3
_chemical_oxdiff_formula C13H9NO3
_shelx_space_group_comment
;
The symmetry employed for this shelxl refinement is uniquely defined
by the following loop, which should always be used as a source of
symmetry information in preference to the above space-group names.
They are only intended as comments.
;
_shelx_estimated_absorpt_t_max 0.940
_shelx_estimated_absorpt_t_min 0.871
_olex2_refinement_description
;
1. Fixed Uiso
 At 1.2 times of:
  All C(H) groups
2.a Aromatic/amide H refined with riding coordinates:
 C9A(H9A), C4H(H4H), C11H(H11H), C3H(H3H), C10A(H10A), C5H(H5H), C5A(H5A),
 C11A(H11A), C10H(H10H), C1H(H1HA), C1A(H1A), C2A(H2A), C2H(H2H), C9H(H9H),
 C3A(H3AA), C4A(H4A)
;
_olex2_submission_special_instructions 'No special instructions were received'
_oxdiff_exptl_absorpt_empirical_details
;
Empirical correction (ABSPACK) includes:
- Absorption correction using spherical harmonics
- Frame scaling
;
_oxdiff_exptl_absorpt_empirical_full_max 1.406
_oxdiff_exptl_absorpt_empirical_full_min 0.815

loop_
_space_group_symop_operation_xyz
'x, y, z'
'-x, y+1/2, -z'

loop_
_atom_site_label
_atom_site_type_symbol
_atom_site_fract_x
_atom_site_fract_y
_atom_site_fract_z
_atom_site_U_iso_or_equiv
_atom_site_adp_type
_atom_site_occupancy
_atom_site_site_symmetry_order
_atom_site_calc_flag
_atom_site_refinement_flags_posn
_atom_site_refinement_flags_adp
_atom_site_refinement_flags_occupancy
_atom_site_disorder_assembly
_atom_site_disorder_group
O2A O 0.5071(3) 0.40018(7) 0.6112(2) 0.0219(4) Uani 1 1 d . . . . .
O1H O 0.0995(3) 0.58633(8) 0.0897(2) 0.0229(4) Uani 1 1 d . . . . .
O3H O 0.5833(3) 0.50811(7) -0.0777(2) 0.0205(4) Uani 1 1 d . . . . .
O3A O 0.4060(3) 0.48931(7) 0.5635(2) 0.0197(4) Uani 1 1 d . . . . .
O2H O 0.4380(3) 0.59398(8) -0.1247(2) 0.0273(4) Uani 1 1 d . . . . .
O1A O 0.8703(3) 0.41279(7) 0.4254(2) 0.0199(4) Uani 1 1 d . . . . .
N1H N 0.8224(3) 0.53542(8) 0.3063(3) 0.0171(4) Uani 1 1 d . . . . .
C12H C 0.6219(4) 0.56099(10) 0.1965(3) 0.0163(4) Uani 1 1 d . . . . .
N1A N 0.1387(3) 0.45835(9) 0.1794(3) 0.0172(4) Uani 1 1 d . . . . .
C9A C 0.3890(4) 0.39435(10) 0.0058(3) 0.0181(5) Uani 1 1 d . . . . .
H9A H 0.474371 0.372826 -0.053557 0.022 Uiso 1 1 calc R U . . .
C7H C 0.2624(4) 0.61704(10) 0.1743(3) 0.0164(5) Uani 1 1 d . . . . .
C13A C 0.4272(4) 0.43961(10) 0.5058(3) 0.0159(4) Uani 1 1 d . . . . .
C8H C 0.5044(4) 0.59333(10) 0.2873(3) 0.0165(4) Uani 1 1 d . . . . .
C6A C 0.7645(4) 0.32180(10) 0.3156(3) 0.0166(5) Uani 1 1 d . . . . .
C4H C 0.3876(4) 0.76864(10) 0.2479(3) 0.0222(5) Uani 1 1 d . . . . .
H4H H 0.518600 0.792988 0.283498 0.027 Uiso 1 1 calc R U . . .
C8A C 0.4763(4) 0.40213(9) 0.2070(3) 0.0161(5) Uani 1 1 d . . . . .
C6H C 0.2303(4) 0.67693(10) 0.1853(3) 0.0171(5) Uani 1 1 d . . . . .
C11H C 0.9212(4) 0.54115(11) 0.5012(3) 0.0194(5) Uani 1 1 d . . . . .
H11H H 1.065154 0.522912 0.572564 0.023 Uiso 1 1 calc R U . . .
C13H C 0.5373(4) 0.55454(10) -0.0247(3) 0.0175(5) Uani 1 1 d . . . . .
C3H C 0.1609(4) 0.78894(11) 0.2021(3) 0.0234(5) Uani 1 1 d . . . . .
H3H H 0.136986 0.827228 0.208578 0.028 Uiso 1 1 calc R U . . .
C10A C 0.1768(4) 0.41832(10) -0.1066(3) 0.0189(5) Uani 1 1 d . . . . .
H10A H 0.112738 0.413293 -0.244089 0.023 Uiso 1 1 calc R U . . .
C5H C 0.4233(4) 0.71257(10) 0.2415(3) 0.0189(5) Uani 1 1 d . . . . .
H5H H 0.579026 0.698499 0.275517 0.023 Uiso 1 1 calc R U . . .
C5A C 0.5801(4) 0.28407(11) 0.2599(3) 0.0200(5) Uani 1 1 d . . . . .
H5A H 0.421817 0.296319 0.227504 0.024 Uiso 1 1 calc R U . . .
C11A C 0.0590(4) 0.44989(10) -0.0143(3) 0.0191(5) Uani 1 1 d . . . . .
H11A H -0.086279 0.466489 -0.092591 0.023 Uiso 1 1 calc R U . . .
C10H C 0.8129(4) 0.57357(10) 0.5974(4) 0.0193(5) Uani 1 1 d . . . . .
H10H H 0.882083 0.578288 0.734887 0.023 Uiso 1 1 calc R U . . .
C1H C 0.0024(4) 0.69764(11) 0.1367(4) 0.0206(5) Uani 1 1 d . . . . .
H1HA H -0.129559 0.673530 0.096553 0.025 Uiso 1 1 calc R U . . .
C1A C 0.9986(4) 0.30360(11) 0.3647(3) 0.0198(5) Uani 1 1 d . . . . .
H1A H 1.125930 0.328998 0.404414 0.024 Uiso 1 1 calc R U . . .
C2A C 1.0416(4) 0.24822(12) 0.3545(4) 0.0225(5) Uani 1 1 d . . . . .
H2A H 1.199469 0.235748 0.386348 0.027 Uiso 1 1 calc R U . . .
C7A C 0.7174(4) 0.38115(10) 0.3285(3) 0.0161(5) Uani 1 1 d . . . . .
C2H C -0.0318(4) 0.75367(12) 0.1469(4) 0.0235(5) Uani 1 1 d . . . . .
H2H H -0.186915 0.767828 0.116154 0.028 Uiso 1 1 calc R U . . .
C12A C 0.3422(4) 0.43399(10) 0.2871(3) 0.0155(4) Uani 1 1 d . . . . .
C9H C 0.6008(4) 0.59922(10) 0.4897(3) 0.0180(5) Uani 1 1 d . . . . .
H9H H 0.521328 0.620789 0.554032 0.022 Uiso 1 1 calc R U . . .
C3A C 0.8576(4) 0.21078(11) 0.2985(4) 0.0222(5) Uani 1 1 d . . . . .
H3AA H 0.889844 0.172912 0.292208 0.027 Uiso 1 1 calc R U . . .
C4A C 0.6261(4) 0.22847(10) 0.2514(4) 0.0226(5) Uani 1 1 d . . . . .
H4A H 0.499789 0.202796 0.213714 0.027 Uiso 1 1 calc R U . . .
H3A H 0.487(8) 0.4916(19) 0.719(7) 0.072(12) Uiso 1 1 d . . . . .
H1H H 0.902(6) 0.5133(14) 0.253(5) 0.040(8) Uiso 1 1 d . . . . .

loop_
_atom_site_aniso_label
_atom_site_aniso_U_11
_atom_site_aniso_U_22
_atom_site_aniso_U_33
_atom_site_aniso_U_23
_atom_site_aniso_U_13
_atom_site_aniso_U_12
O2A 0.0289(9) 0.0197(9) 0.0175(8) 0.0030(6) 0.0090(6) 0.0039(7)
O1H 0.0195(8) 0.0223(10) 0.0240(8) -0.0014(7) 0.0047(6) -0.0034(7)
O3H 0.0203(7) 0.0207(9) 0.0186(8) -0.0041(6) 0.0049(6) 0.0030(7)
O3A 0.0219(8) 0.0152(9) 0.0201(8) -0.0035(6) 0.0057(6) 0.0011(6)
O2H 0.0391(10) 0.0232(10) 0.0191(8) 0.0032(7) 0.0100(7) 0.0110(8)
O1A 0.0176(7) 0.0191(9) 0.0210(8) -0.0020(7) 0.0049(6) -0.0014(6)
N1H 0.0180(9) 0.0139(10) 0.0203(10) -0.0018(8) 0.0080(7) -0.0002(8)
C12H 0.0154(9) 0.0113(11) 0.0209(11) 0.0009(8) 0.0052(8) -0.0013(8)
N1A 0.0171(8) 0.0165(10) 0.0177(10) 0.0015(7) 0.0061(7) 0.0010(7)
C9A 0.0211(11) 0.0168(12) 0.0171(11) -0.0026(9) 0.0078(8) -0.0012(9)
C7H 0.0171(10) 0.0196(11) 0.0134(11) -0.0003(8) 0.0064(8) -0.0004(9)
C13A 0.0134(9) 0.0156(11) 0.0196(11) -0.0001(9) 0.0070(8) 0.0003(8)
C8H 0.0168(10) 0.0142(11) 0.0190(10) -0.0003(10) 0.0071(8) -0.0008(9)
C6A 0.0185(10) 0.0178(12) 0.0145(11) 0.0004(8) 0.0074(8) 0.0016(9)
C4H 0.0248(12) 0.0195(13) 0.0218(13) 0.0003(10) 0.0081(10) 0.0000(10)
C8A 0.0175(10) 0.0135(11) 0.0165(11) 0.0010(9) 0.0054(8) -0.0015(9)
C6H 0.0183(10) 0.0181(12) 0.0152(11) 0.0011(9) 0.0065(8) 0.0014(9)
C11H 0.0179(10) 0.0193(13) 0.0189(12) 0.0041(9) 0.0041(9) 0.0019(9)
C13H 0.0173(10) 0.0192(12) 0.0166(11) -0.0015(9) 0.0069(8) 0.0003(9)
C3H 0.0309(13) 0.0173(12) 0.0211(12) 0.0017(10) 0.0085(10) 0.0066(10)
C10A 0.0203(10) 0.0192(13) 0.0161(10) -0.0002(9) 0.0054(8) -0.0020(9)
C5H 0.0179(10) 0.0201(13) 0.0189(12) 0.0015(9) 0.0068(9) 0.0027(9)
C5A 0.0178(10) 0.0211(13) 0.0207(12) 0.0003(10) 0.0067(9) 0.0014(9)
C11A 0.0162(10) 0.0204(13) 0.0183(11) 0.0004(9) 0.0035(9) 0.0007(9)
C10H 0.0204(11) 0.0194(13) 0.0165(10) 0.0002(8) 0.0050(9) -0.0019(9)
C1H 0.0178(11) 0.0221(13) 0.0216(11) 0.0011(9) 0.0069(9) 0.0005(9)
C1A 0.0170(10) 0.0219(13) 0.0205(11) 0.0008(9) 0.0067(9) 0.0009(9)
C2A 0.0190(10) 0.0242(13) 0.0242(12) 0.0045(10) 0.0078(9) 0.0069(9)
C7A 0.0160(10) 0.0186(11) 0.0153(11) 0.0008(9) 0.0076(8) 0.0002(9)
C2H 0.0207(10) 0.0259(14) 0.0245(12) 0.0006(10) 0.0089(9) 0.0078(10)
C12A 0.0174(10) 0.0126(11) 0.0170(11) 0.0001(9) 0.0069(8) -0.0014(8)
C9H 0.0177(10) 0.0174(12) 0.0202(11) 0.0007(9) 0.0083(8) -0.0007(9)
C3A 0.0273(12) 0.0177(12) 0.0221(12) 0.0009(9) 0.0095(10) 0.0042(10)
C4A 0.0238(11) 0.0190(13) 0.0234(12) 0.0003(10) 0.0068(9) -0.0028(10)

loop_
_atom_type_symbol
_atom_type_description
_atom_type_scat_dispersion_real
_atom_type_scat_dispersion_imag
_atom_type_scat_source
C C 0.0181 0.0091 'International Tables Vol C Tables 4.2.6.8 and 6.1.1.4'
H H 0.0000 0.0000 'International Tables Vol C Tables 4.2.6.8 and 6.1.1.4'
N N 0.0311 0.0180 'International Tables Vol C Tables 4.2.6.8 and 6.1.1.4'
O O 0.0492 0.0322 'International Tables Vol C Tables 4.2.6.8 and 6.1.1.4'

loop_
_exptl_crystal_face_index_h
_exptl_crystal_face_index_k
_exptl_crystal_face_index_l
_exptl_crystal_face_perp_dist
0 2 -4 0.0719
0 -1 4 0.0438
-1 15 0 0.0596
1 -15 -1 0.0797
1 -11 -3 0.0843
1 -10 3 0.0777
4 6 -3 0.0150
-3 -7 3 0.0426

loop_
_geom_angle_atom_site_label_1
_geom_angle_atom_site_label_2
_geom_angle_atom_site_label_3
_geom_angle
_geom_angle_site_symmetry_1
_geom_angle_site_symmetry_3
_geom_angle_publ_flag
C13H O3H H3A 121.1(19) . 1_554 ?
C13A O3A H3A 110(2) . . ?
C12H N1H C11H 123.0(2) . . ?
C12H N1H H1H 122(2) . . ?
C11H N1H H1H 115(2) . . ?
N1H C12H C8H 119.2(2) . . ?
N1H C12H C13H 118.0(2) . . ?
C8H C12H C13H 122.8(2) . . ?
C12A N1A C11A 117.05(19) . . ?
C8A C9A H9A 120.4 . . ?
C10A C9A H9A 120.4 . . ?
C10A C9A C8A 119.2(2) . . ?
O1H C7H C8H 119.3(2) . . ?
O1H C7H C6H 122.6(2) . . ?
C6H C7H C8H 117.9(2) . . ?
O2A C13A O3A 126.1(2) . . ?
O2A C13A C12A 120.6(2) . . ?
O3A C13A C12A 113.32(19) . . ?
C12H C8H C7H 121.3(2) . . ?
C12H C8H C9H 119.0(2) . . ?
C9H C8H C7H 119.33(19) . . ?
C5A C6A C1A 119.8(2) . . ?
C5A C6A C7A 120.7(2) . . ?
C1A C6A C7A 119.5(2) . . ?
C3H C4H H4H 120.1 . . ?
C3H C4H C5H 119.9(2) . . ?
C5H C4H H4H 120.1 . . ?
C9A C8A C7A 119.7(2) . . ?
C9A C8A C12A 118.0(2) . . ?
C12A C8A C7A 122.0(2) . . ?
C5H C6H C7H 121.3(2) . . ?
C1H C6H C7H 118.9(2) . . ?
C1H C6H C5H 119.9(2) . . ?
N1H C11H H11H 120.1 . . ?
N1H C11H C10H 119.9(2) . . ?
C10H C11H H11H 120.1 . . ?
O3H C13H C12H 113.4(2) . . ?
O2H C13H O3H 129.4(2) . . ?
O2H C13H C12H 117.3(2) . . ?
C4H C3H H3H 119.8 . . ?
C4H C3H C2H 120.4(3) . . ?
C2H C3H H3H 119.8 . . ?
C9A C10A H10A 120.7 . . ?
C9A C10A C11A 118.6(2) . . ?
C11A C10A H10A 120.7 . . ?
C4H C5H C6H 120.0(2) . . ?
C4H C5H H5H 120.0 . . ?
C6H C5H H5H 120.0 . . ?
C6A C5A H5A 119.8 . . ?
C6A C5A C4A 120.4(2) . . ?
C4A C5A H5A 119.8 . . ?
N1A C11A C10A 123.8(2) . . ?
N1A C11A H11A 118.1 . . ?
C10A C11A H11A 118.1 . . ?
C11H C10H H10H 120.6 . . ?
C11H C10H C9H 118.9(2) . . ?
C9H C10H H10H 120.6 . . ?
C6H C1H H1HA 120.1 . . ?
C2H C1H C6H 119.9(2) . . ?
C2H C1H H1HA 120.1 . . ?
C6A C1A H1A 120.4 . . ?
C2A C1A C6A 119.2(2) . . ?
C2A C1A H1A 120.4 . . ?
C1A C2A H2A 119.6 . . ?
C1A C2A C3A 120.9(2) . . ?
C3A C2A H2A 119.6 . . ?
O1A C7A C6A 122.2(2) . . ?
O1A C7A C8A 120.1(2) . . ?
C6A C7A C8A 117.7(2) . . ?
C3H C2H C1H 120.0(2) . . ?
C3H C2H H2H 120.0 . . ?
C1H C2H H2H 120.0 . . ?
N1A C12A C13A 118.19(19) . . ?
N1A C12A C8A 123.4(2) . . ?
C8A C12A C13A 118.4(2) . . ?
C8H C9H H9H 120.0 . . ?
C10H C9H C8H 120.1(2) . . ?
C10H C9H H9H 120.0 . . ?
C2A C3A H3AA 119.9 . . ?
C2A C3A C4A 120.1(3) . . ?
C4A C3A H3AA 119.9 . . ?
C5A C4A H4A 120.2 . . ?
C3A C4A C5A 119.6(2) . . ?
C3A C4A H4A 120.2 . . ?

loop_
_geom_bond_atom_site_label_1
_geom_bond_atom_site_label_2
_geom_bond_distance
_geom_bond_site_symmetry_2
_geom_bond_publ_flag
O2A C13A 1.220(3) . ?
O1H C7H 1.216(3) . ?
O3H C13H 1.263(3) . ?
O3H H3A 1.45(4) 1_554 ?
O3A C13A 1.308(3) . ?
O3A H3A 1.07(4) . ?
O2H C13H 1.228(3) . ?
O1A C7A 1.218(3) . ?
N1H C12H 1.343(3) . ?
N1H C11H 1.345(3) . ?
N1H H1H 0.90(3) . ?
C12H C8H 1.389(3) . ?
C12H C13H 1.525(3) . ?
N1A C11A 1.344(3) . ?
N1A C12A 1.339(3) . ?
C9A H9A 0.9500 . ?
C9A C8A 1.391(3) . ?
C9A C10A 1.381(3) . ?
C7H C8H 1.514(3) . ?
C7H C6H 1.482(3) . ?
C13A C12A 1.506(3) . ?
C8H C9H 1.394(3) . ?
C6A C5A 1.391(3) . ?
C6A C1A 1.405(3) . ?
C6A C7A 1.487(3) . ?
C4H H4H 0.9500 . ?
C4H C3H 1.384(4) . ?
C4H C5H 1.390(4) . ?
C8A C7A 1.499(3) . ?
C8A C12A 1.403(3) . ?
C6H C5H 1.395(3) . ?
C6H C1H 1.392(3) . ?
C11H H11H 0.9500 . ?
C11H C10H 1.380(3) . ?
C3H H3H 0.9500 . ?
C3H C2H 1.389(4) . ?
C10A H10A 0.9500 . ?
C10A C11A 1.387(3) . ?
C5H H5H 0.9500 . ?
C5A H5A 0.9500 . ?
C5A C4A 1.392(4) . ?
C11A H11A 0.9500 . ?
C10H H10H 0.9500 . ?
C10H C9H 1.390(3) . ?
C1H H1HA 0.9500 . ?
C1H C2H 1.390(4) . ?
C1A H1A 0.9500 . ?
C1A C2A 1.385(4) . ?
C2A H2A 0.9500 . ?
C2A C3A 1.385(4) . ?
C2H H2H 0.9500 . ?
C9H H9H 0.9500 . ?
C3A H3AA 0.9500 . ?
C3A C4A 1.389(4) . ?
C4A H4A 0.9500 . ?

loop_
_geom_torsion_atom_site_label_1
_geom_torsion_atom_site_label_2
_geom_torsion_atom_site_label_3
_geom_torsion_atom_site_label_4
_geom_torsion
_geom_torsion_site_symmetry_1
_geom_torsion_site_symmetry_2
_geom_torsion_site_symmetry_3
_geom_torsion_site_symmetry_4
_geom_torsion_publ_flag
O2A C13A C12A N1A 136.7(2) . . . . ?
O2A C13A C12A C8A -41.3(3) . . . . ?
O1H C7H C8H C12H 58.7(3) . . . . ?
O1H C7H C8H C9H -114.5(3) . . . . ?
O1H C7H C6H C5H -164.7(2) . . . . ?
O1H C7H C6H C1H 14.7(3) . . . . ?
O3A C13A C12A N1A -43.5(3) . . . . ?
O3A C13A C12A C8A 138.4(2) . . . . ?
N1H C12H C8H C7H -172.0(2) . . . . ?
N1H C12H C8H C9H 1.3(3) . . . . ?
N1H C12H C13H O3H 33.9(3) . . . . ?
N1H C12H C13H O2H -145.6(2) . . . . ?
N1H C11H C10H C9H 0.8(4) . . . . ?
C12H N1H C11H C10H 1.4(4) . . . . ?
C12H C8H C9H C10H 0.9(4) . . . . ?
C9A C8A C7A O1A 119.8(3) . . . . ?
C9A C8A C7A C6A -56.5(3) . . . . ?
C9A C8A C12A N1A -1.8(3) . . . . ?
C9A C8A C12A C13A 176.1(2) . . . . ?
C9A C10A C11A N1A -0.5(4) . . . . ?
C7H C8H C9H C10H 174.3(2) . . . . ?
C7H C6H C5H C4H 179.1(2) . . . . ?
C7H C6H C1H C2H 179.7(2) . . . . ?
C8H C12H C13H O3H -148.1(2) . . . . ?
C8H C12H C13H O2H 32.3(3) . . . . ?
C8H C7H C6H C5H 20.3(3) . . . . ?
C8H C7H C6H C1H -160.2(2) . . . . ?
C6A C5A C4A C3A -0.2(4) . . . . ?
C6A C1A C2A C3A -0.6(4) . . . . ?
C4H C3H C2H C1H -0.2(4) . . . . ?
C8A C9A C10A C11A 0.6(4) . . . . ?
C6H C7H C8H C12H -126.1(2) . . . . ?
C6H C7H C8H C9H 60.7(3) . . . . ?
C6H C1H C2H C3H 1.2(4) . . . . ?
C11H N1H C12H C8H -2.5(3) . . . . ?
C11H N1H C12H C13H 175.6(2) . . . . ?
C11H C10H C9H C8H -1.9(4) . . . . ?
C13H C12H C8H C7H 10.1(4) . . . . ?
C13H C12H C8H C9H -176.7(2) . . . . ?
C3H C4H C5H C6H 1.3(4) . . . . ?
C10A C9A C8A C7A -173.9(2) . . . . ?
C10A C9A C8A C12A 0.4(3) . . . . ?
C5H C4H C3H C2H -1.0(4) . . . . ?
C5H C6H C1H C2H -0.9(4) . . . . ?
C5A C6A C1A C2A 0.8(4) . . . . ?
C5A C6A C7A O1A 159.1(2) . . . . ?
C5A C6A C7A C8A -24.7(3) . . . . ?
C11A N1A C12A C13A -175.9(2) . . . . ?
C11A N1A C12A C8A 2.0(3) . . . . ?
C1H C6H C5H C4H -0.4(4) . . . . ?
C1A C6A C5A C4A -0.4(4) . . . . ?
C1A C6A C7A O1A -19.4(3) . . . . ?
C1A C6A C7A C8A 156.8(2) . . . . ?
C1A C2A C3A C4A 0.0(4) . . . . ?
C2A C3A C4A C5A 0.4(4) . . . . ?
C7A C6A C5A C4A -178.9(2) . . . . ?
C7A C6A C1A C2A 179.3(2) . . . . ?
C7A C8A C12A N1A 172.4(2) . . . . ?
C7A C8A C12A C13A -9.7(3) . . . . ?
C12A N1A C11A C10A -0.8(4) . . . . ?
C12A C8A C7A O1A -54.4(3) . . . . ?
C12A C8A C7A C6A 129.3(2) . . . . ?

loop_
_exptl_oxdiff_crystal_face_indexfrac_h
_exptl_oxdiff_crystal_face_indexfrac_k
_exptl_oxdiff_crystal_face_indexfrac_l
_exptl_oxdiff_crystal_face_x
_exptl_oxdiff_crystal_face_y
_exptl_oxdiff_crystal_face_z
-0.1275 1.5680 -4.3646 -0.3618 -0.6082 -0.7065
0.0684 -0.6703 4.4103 0.3824 0.6429 0.6637
-1.0110 15.3152 0.3347 0.3108 0.5238 -0.7931
1.0065 -15.2830 -0.7656 -0.3488 -0.5876 0.7301
0.7172 -11.1239 -3.3799 -0.5064 -0.8524 0.1302
0.6694 -9.8664 3.0993 0.0964 0.1613 0.9822
3.5464 5.8332 -2.6341 0.7774 -0.5800 -0.2435
-3.3112 -7.1057 2.8410 -0.7478 0.5579 0.3599
